data_4332047
loop_
_publ_author_name
'Evans, William J.'
'Rego, Daniel B.'
'Ziller, Joseph W.'

_publ_section_title
;
 Lanthanum and Alkali Metal Coordination Chemistry of the
 Bis(dimethylphenylsilyl)amide Ligand
;
_journal_issue 8
_journal_name_full 'Inorganic Chemistry'
_journal_page_first 3437
_journal_page_last 3443
_journal_paper_doi 10.1021/ic052091c
_journal_volume 45
_journal_year 2006
_chemical_formula_sum 'C18 H42 K N O6 Si2'
_chemical_formula_weight 463.81
_chemical_name_systematic
; 
 ? 
;
_space_group_IT_number 2
_symmetry_cell_setting triclinic
_symmetry_space_group_name_Hall '-P 1'
_symmetry_space_group_name_H-M 'P -1'
_atom_sites_solution_hydrogens geom
_atom_sites_solution_primary direct
_atom_sites_solution_secondary difmap
_audit_creation_method SHELXTL
_cell_angle_alpha 104.7620(10)
_cell_angle_beta 98.9240(10)
_cell_angle_gamma 110.5980(10)
_cell_formula_units_Z 2
_cell_length_a 9.3272(8)
_cell_length_b 10.6844(9)
_cell_length_c 14.9957(12)
_cell_measurement_temperature 163(2)
_cell_volume 1302.30(19)
_computing_cell_refinement 'Bruker SMART/SAINT'
_computing_data_collection 'Bruker SMART'
_computing_data_reduction 'Bruker SAINT'
_computing_molecular_graphics 'Bruker SHELXTL'
_computing_publication_material 'Bruker SHELXTL'
_computing_structure_refinement 'Bruker SHELXTL'
_computing_structure_solution 'Bruker SHELXTL'
_diffrn_ambient_temperature 163(2)
_diffrn_measured_fraction_theta_full 0.968
_diffrn_measured_fraction_theta_max 0.968
_diffrn_measurement_device_type 'CCD area detector'
_diffrn_measurement_method 'phi and omega scans'
_diffrn_radiation_monochromator graphite
_diffrn_radiation_source 'normal-focus sealed tube'
_diffrn_radiation_type MoK\a
_diffrn_radiation_wavelength 0.71073
_diffrn_reflns_av_R_equivalents 0.0178
_diffrn_reflns_av_sigmaI/netI 0.0213
_diffrn_reflns_limit_h_max 12
_diffrn_reflns_limit_h_min -12
_diffrn_reflns_limit_k_max 13
_diffrn_reflns_limit_k_min -13
_diffrn_reflns_limit_l_max 19
_diffrn_reflns_limit_l_min -19
_diffrn_reflns_number 14459
_diffrn_reflns_theta_full 28.32
_diffrn_reflns_theta_max 28.32
_diffrn_reflns_theta_min 1.46
_diffrn_standards_decay_% '< 1.0'
_diffrn_standards_interval_count 'initial 50 frames recollected'
_diffrn_standards_number '50 frames'
_exptl_absorpt_coefficient_mu 0.325
_exptl_absorpt_correction_T_max 0.9744
_exptl_absorpt_correction_T_min 0.9528
_exptl_absorpt_correction_type multi-scan
_exptl_absorpt_process_details 'Bruker SADABS'
_exptl_crystal_colour colorless
_exptl_crystal_density_diffrn 1.183
_exptl_crystal_density_meas ?
_exptl_crystal_density_method 'not measured'
_exptl_crystal_description cube
_exptl_crystal_F_000 504
_exptl_crystal_size_max 0.15
_exptl_crystal_size_mid 0.11
_exptl_crystal_size_min 0.08
_refine_diff_density_max 0.414
_refine_diff_density_min -0.198
_refine_diff_density_rms 0.045
_refine_ls_extinction_method none
_refine_ls_goodness_of_fit_ref 1.029
_refine_ls_hydrogen_treatment constr
_refine_ls_matrix_type full
_refine_ls_number_parameters 253
_refine_ls_number_reflns 6291
_refine_ls_number_restraints 0
_refine_ls_restrained_S_all 1.029
_refine_ls_R_factor_all 0.0329
_refine_ls_R_factor_gt 0.0287
_refine_ls_shift/su_max 0.002
_refine_ls_shift/su_mean 0.000
_refine_ls_structure_factor_coef Fsqd
_refine_ls_weighting_details 'calc w=1/[\s^2^(Fo^2^)+(0.0408P)^2^+0.4151P] where P=(Fo^2^+2Fc^2^)/3'
_refine_ls_weighting_scheme calc
_refine_ls_wR_factor_gt 0.0759
_refine_ls_wR_factor_ref 0.0792
_reflns_number_gt 5614
_reflns_number_total 6291
_reflns_threshold_expression >2sigma(I)
_cod_data_source_file ic052091csup6.cif
_cod_data_source_block dbr24
_cod_depositor_comments
;
The following automatic conversions were performed:

'_symmetry_cell_setting' value 'Triclinic' changed to 'triclinic'
according to /home/saulius/struct/CIF-dictionaries/cif_core.dic
dictionary named 'cif_core.dic' version 2.4.2 from 2011-04-26.

Automatic conversion script
Id: cif_fix_values 1891 2012-01-12 08:04:46Z andrius 

The following automatic conversions were performed:

'_exptl_crystal_density_meas' value 'NA' was changed to '?' - the
value is perceived as not measured.

Automatic conversion script
Id: cif_fix_values 3008 2015-01-20 13:52:24Z robertas 
;
_cod_original_sg_symbol_H-M P-1
_cod_database_code 4332047

loop_
_symmetry_equiv_pos_as_xyz
'x, y, z'
'-x, -y, -z'

loop_
_atom_site_label
_atom_site_type_symbol
_atom_site_fract_x
_atom_site_fract_y
_atom_site_fract_z
_atom_site_U_iso_or_equiv
_atom_site_adp_type
_atom_site_occupancy
_atom_site_symmetry_multiplicity
_atom_site_calc_flag
_atom_site_refinement_flags
K1 K 0.63052(3) 0.87527(2) 0.181354(16) 0.01882(6) Uani 1 1 d .
Si1 Si 0.58774(4) 1.16494(3) 0.35565(2) 0.02033(8) Uani 1 1 d .
Si2 Si 0.90854(4) 1.26404(3) 0.31356(2) 0.01805(7) Uani 1 1 d .
O1 O 0.31416(10) 0.74589(9) 0.05979(6) 0.02599(18) Uani 1 1 d .
O2 O 0.39355(10) 0.60606(9) 0.18387(6) 0.02544(18) Uani 1 1 d .
O3 O 0.63511(10) 0.80288(9) 0.34457(6) 0.02356(17) Uani 1 1 d .
O4 O 0.89598(10) 0.83547(9) 0.26571(6) 0.02481(18) Uani 1 1 d .
O5 O 0.82258(9) 0.76914(9) 0.06624(6) 0.02347(17) Uani 1 1 d .
O6 O 0.56990(10) 0.82082(10) -0.02310(6) 0.02670(19) Uani 1 1 d .
C1 C 0.25063(15) 0.59573(14) 0.03474(9) 0.0298(3) Uani 1 1 d .
H1A H 0.3214 0.5583 0.0051 0.036 Uiso 1 1 calc R
H1B H 0.1445 0.5524 -0.0118 0.036 Uiso 1 1 calc R
C2 C 0.23752(14) 0.56056(13) 0.12486(10) 0.0287(3) Uani 1 1 d .
H2A H 0.1791 0.6092 0.1591 0.034 Uiso 1 1 calc R
H2B H 0.1785 0.4570 0.1089 0.034 Uiso 1 1 calc R
C3 C 0.39317(16) 0.59941(14) 0.27768(10) 0.0295(3) Uani 1 1 d .
H3A H 0.3359 0.5000 0.2741 0.035 Uiso 1 1 calc R
H3B H 0.3386 0.6562 0.3078 0.035 Uiso 1 1 calc R
C4 C 0.56225(16) 0.65708(13) 0.33598(10) 0.0293(3) Uani 1 1 d .
H4A H 0.5659 0.6475 0.4001 0.035 Uiso 1 1 calc R
H4B H 0.6190 0.6043 0.3040 0.035 Uiso 1 1 calc R
C5 C 0.79593(15) 0.87483(13) 0.40154(8) 0.0268(2) Uani 1 1 d .
H5A H 0.8010 0.8641 0.4655 0.032 Uiso 1 1 calc R
H5B H 0.8325 0.9773 0.4106 0.032 Uiso 1 1 calc R
C6 C 0.90708(15) 0.82037(14) 0.35796(9) 0.0275(3) Uani 1 1 d .
H6A H 1.0176 0.8755 0.3990 0.033 Uiso 1 1 calc R
H6B H 0.8764 0.7194 0.3522 0.033 Uiso 1 1 calc R
C7 C 0.96345(14) 0.75630(13) 0.20838(9) 0.0259(2) Uani 1 1 d .
H7A H 0.8948 0.6536 0.1876 0.031 Uiso 1 1 calc R
H7B H 1.0697 0.7731 0.2458 0.031 Uiso 1 1 calc R
C8 C 0.97771(14) 0.80292(13) 0.12267(9) 0.0259(2) Uani 1 1 d .
H8A H 1.0422 0.9065 0.1437 0.031 Uiso 1 1 calc R
H8B H 1.0316 0.7542 0.0840 0.031 Uiso 1 1 calc R
C9 C 0.83121(15) 0.83079(13) -0.00737(9) 0.0263(2) Uani 1 1 d .
H9A H 0.9041 0.8073 -0.0432 0.032 Uiso 1 1 calc R
H9B H 0.8737 0.9353 0.0213 0.032 Uiso 1 1 calc R
C10 C 0.66900(16) 0.77547(14) -0.07412(9) 0.0281(3) Uani 1 1 d .
H10A H 0.6759 0.8118 -0.1285 0.034 Uiso 1 1 calc R
H10B H 0.6236 0.6705 -0.0999 0.034 Uiso 1 1 calc R
C11 C 0.41038(16) 0.76241(16) -0.08231(9) 0.0316(3) Uani 1 1 d .
H11A H 0.3719 0.6584 -0.1120 0.038 Uiso 1 1 calc R
H11B H 0.4060 0.8041 -0.1340 0.038 Uiso 1 1 calc R
C12 C 0.30810(16) 0.79659(16) -0.01976(10) 0.0315(3) Uani 1 1 d .
H12A H 0.3428 0.9008 0.0047 0.038 Uiso 1 1 calc R
H12B H 0.1965 0.7544 -0.0593 0.038 Uiso 1 1 calc R
C13 C 0.39144(15) 1.00586(14) 0.29764(11) 0.0330(3) Uani 1 1 d .
H13A H 0.4082 0.9189 0.2920 0.049 Uiso 1 1 calc R
H13B H 0.3464 1.0048 0.2338 0.049 Uiso 1 1 calc R
H13C H 0.3178 1.0112 0.3370 0.049 Uiso 1 1 calc R
C14 C 0.64321(17) 1.17395(16) 0.48446(9) 0.0331(3) Uani 1 1 d .
H14A H 0.6707 1.0943 0.4873 0.050 Uiso 1 1 calc R
H14B H 0.5529 1.1687 0.5115 0.050 Uiso 1 1 calc R
H14C H 0.7348 1.2635 0.5214 0.050 Uiso 1 1 calc R
C15 C 0.53857(18) 1.32404(14) 0.36214(10) 0.0339(3) Uani 1 1 d .
H15A H 0.5081 1.3270 0.2974 0.051 Uiso 1 1 calc R
H15B H 0.6320 1.4111 0.4011 0.051 Uiso 1 1 calc R
H15C H 0.4501 1.3164 0.3913 0.051 Uiso 1 1 calc R
C16 C 1.04550(17) 1.31850(16) 0.43646(10) 0.0364(3) Uani 1 1 d .
H16A H 1.0390 1.2336 0.4524 0.055 Uiso 1 1 calc R
H16B H 1.0135 1.3774 0.4839 0.055 Uiso 1 1 calc R
H16C H 1.1551 1.3728 0.4368 0.055 Uiso 1 1 calc R
C17 C 0.93443(16) 1.43817(13) 0.29353(10) 0.0287(3) Uani 1 1 d .
H17A H 0.8857 1.4869 0.3354 0.043 Uiso 1 1 calc R
H17B H 0.8829 1.4194 0.2265 0.043 Uiso 1 1 calc R
H17C H 1.0481 1.4982 0.3083 0.043 Uiso 1 1 calc R
C18 C 1.00623(17) 1.18107(14) 0.22952(10) 0.0333(3) Uani 1 1 d .
H18A H 0.9969 1.0900 0.2365 0.050 Uiso 1 1 calc R
H18B H 1.1189 1.2445 0.2450 0.050 Uiso 1 1 calc R
H18C H 0.9536 1.1656 0.1634 0.050 Uiso 1 1 calc R
N1 N 0.72108(11) 1.15246(10) 0.29526(7) 0.02051(19) Uani 1 1 d .

loop_
_atom_site_aniso_label
_atom_site_aniso_U_11
_atom_site_aniso_U_22
_atom_site_aniso_U_33
_atom_site_aniso_U_23
_atom_site_aniso_U_13
_atom_site_aniso_U_12
K1 0.02059(12) 0.01698(11) 0.01779(11) 0.00525(8) 0.00375(8) 0.00744(9)
Si1 0.02226(15) 0.01736(15) 0.02013(15) 0.00483(11) 0.00566(12) 0.00776(12)
Si2 0.02171(15) 0.01499(14) 0.01584(14) 0.00486(11) 0.00415(11) 0.00630(11)
O1 0.0252(4) 0.0281(4) 0.0231(4) 0.0075(3) 0.0048(3) 0.0107(4)
O2 0.0227(4) 0.0256(4) 0.0269(4) 0.0079(3) 0.0088(3) 0.0085(3)
O3 0.0297(4) 0.0196(4) 0.0232(4) 0.0092(3) 0.0065(3) 0.0111(3)
O4 0.0288(4) 0.0267(4) 0.0240(4) 0.0089(3) 0.0065(3) 0.0171(4)
O5 0.0199(4) 0.0260(4) 0.0237(4) 0.0091(3) 0.0068(3) 0.0075(3)
O6 0.0266(4) 0.0343(5) 0.0207(4) 0.0085(4) 0.0058(3) 0.0148(4)
C1 0.0239(6) 0.0274(6) 0.0281(6) 0.0002(5) 0.0016(5) 0.0079(5)
C2 0.0208(6) 0.0225(6) 0.0378(7) 0.0068(5) 0.0075(5) 0.0056(5)
C3 0.0340(7) 0.0250(6) 0.0326(7) 0.0144(5) 0.0154(5) 0.0097(5)
C4 0.0400(7) 0.0217(6) 0.0304(6) 0.0144(5) 0.0108(5) 0.0129(5)
C5 0.0343(6) 0.0253(6) 0.0182(5) 0.0049(4) 0.0017(5) 0.0131(5)
C6 0.0301(6) 0.0283(6) 0.0228(6) 0.0080(5) -0.0005(5) 0.0142(5)
C7 0.0236(6) 0.0238(6) 0.0302(6) 0.0055(5) 0.0041(5) 0.0135(5)
C8 0.0186(5) 0.0261(6) 0.0314(6) 0.0052(5) 0.0071(5) 0.0102(5)
C9 0.0285(6) 0.0276(6) 0.0251(6) 0.0100(5) 0.0140(5) 0.0105(5)
C10 0.0335(6) 0.0334(6) 0.0196(5) 0.0088(5) 0.0104(5) 0.0150(5)
C11 0.0301(6) 0.0438(8) 0.0226(6) 0.0131(5) 0.0034(5) 0.0173(6)
C12 0.0313(6) 0.0398(7) 0.0280(6) 0.0133(5) 0.0046(5) 0.0198(6)
C13 0.0242(6) 0.0281(6) 0.0395(7) 0.0046(5) 0.0096(5) 0.0070(5)
C14 0.0371(7) 0.0408(7) 0.0250(6) 0.0125(5) 0.0134(5) 0.0168(6)
C15 0.0408(7) 0.0270(6) 0.0377(7) 0.0083(5) 0.0108(6) 0.0197(6)
C16 0.0330(7) 0.0397(7) 0.0273(6) 0.0120(6) -0.0025(5) 0.0084(6)
C17 0.0312(6) 0.0185(5) 0.0326(6) 0.0100(5) 0.0046(5) 0.0065(5)
C18 0.0365(7) 0.0259(6) 0.0381(7) 0.0078(5) 0.0198(6) 0.0114(5)
N1 0.0235(5) 0.0167(4) 0.0187(4) 0.0044(3) 0.0060(4) 0.0063(4)

loop_
_atom_type_symbol
_atom_type_description
_atom_type_scat_dispersion_real
_atom_type_scat_dispersion_imag
_atom_type_scat_source
C C 0.0033 0.0016 'International Tables Vol C Tables 4.2.6.8 and 6.1.1.4'
H H 0.0000 0.0000 'International Tables Vol C Tables 4.2.6.8 and 6.1.1.4'
N N 0.0061 0.0033 'International Tables Vol C Tables 4.2.6.8 and 6.1.1.4'
O O 0.0106 0.0060 'International Tables Vol C Tables 4.2.6.8 and 6.1.1.4'
Si Si 0.0817 0.0704 'International Tables Vol C Tables 4.2.6.8 and 6.1.1.4'
K K 0.2009 0.2494 'International Tables Vol C Tables 4.2.6.8 and 6.1.1.4'

loop_
_geom_angle_atom_site_label_1
_geom_angle_atom_site_label_2
_geom_angle_atom_site_label_3
_geom_angle
O3 K1 N1 87.97(3)
O3 K1 O4 60.82(3)
N1 K1 O4 97.77(3)
O3 K1 O1 109.91(3)
N1 K1 O1 114.15(3)
O4 K1 O1 146.93(3)
O3 K1 O6 155.39(3)
N1 K1 O6 116.44(3)
O4 K1 O6 115.11(3)
O1 K1 O6 58.83(3)
O3 K1 O2 58.05(2)
N1 K1 O2 130.98(3)
O4 K1 O2 94.65(3)
O1 K1 O2 58.26(3)
O6 K1 O2 100.12(3)
O3 K1 O5 112.03(3)
N1 K1 O5 125.53(3)
O4 K1 O5 57.76(2)
O1 K1 O5 105.70(3)
O6 K1 O5 57.44(2)
O2 K1 O5 101.04(2)
N1 Si1 C13 110.74(6)
N1 Si1 C14 115.31(6)
C13 Si1 C14 105.35(7)
N1 Si1 C15 115.02(6)
C13 Si1 C15 105.06(7)
C14 Si1 C15 104.39(6)
N1 Si1 K1 44.41(3)
C13 Si1 K1 68.61(4)
C14 Si1 K1 114.68(5)
C15 Si1 K1 140.78(5)
N1 Si2 C18 110.53(6)
N1 Si2 C16 116.13(6)
C18 Si2 C16 104.13(7)
N1 Si2 C17 115.19(6)
C18 Si2 C17 105.43(6)
C16 Si2 C17 104.32(6)
N1 Si2 K1 40.22(3)
C18 Si2 K1 71.08(4)
C16 Si2 K1 120.06(5)
C17 Si2 K1 135.19(4)
C1 O1 C12 114.85(10)
C1 O1 K1 111.44(7)
C12 O1 K1 110.02(7)
C2 O2 C3 112.21(9)
C2 O2 K1 115.20(7)
C3 O2 K1 114.03(7)
C5 O3 C4 114.35(9)
C5 O3 K1 105.89(7)
C4 O3 K1 119.10(7)
C7 O4 C6 112.62(9)
C7 O4 K1 120.70(7)
C6 O4 K1 117.90(7)
C9 O5 C8 111.05(9)
C9 O5 K1 106.74(7)
C8 O5 K1 112.52(7)
C10 O6 C11 110.89(9)
C10 O6 K1 120.34(7)
C11 O6 K1 120.37(7)
O1 C1 C2 107.81(10)
O2 C2 C1 108.48(10)
O2 C3 C4 108.32(10)
O3 C4 C3 107.49(10)
O3 C5 C6 113.15(10)
O3 C5 K1 50.53(5)
C6 C5 K1 88.63(7)
O4 C6 C5 107.76(9)
O4 C7 C8 108.36(9)
O5 C8 C7 109.20(9)
O5 C9 C10 109.69(10)
O6 C10 C9 108.83(10)
O6 C11 C12 107.75(10)
O1 C12 C11 113.63(10)
Si1 C13 K1 81.08(4)
Si2 N1 Si1 130.47(6)
Si2 N1 K1 116.85(5)
Si1 N1 K1 110.54(4)

loop_
_geom_bond_atom_site_label_1
_geom_bond_atom_site_label_2
_geom_bond_distance
K1 O3 2.7470(9)
K1 N1 2.7597(10)
K1 O4 2.8204(9)
K1 O1 2.8493(9)
K1 O6 2.8948(9)
K1 O2 2.9611(9)
K1 O5 2.9775(9)
Si1 N1 1.6702(10)
Si1 C13 1.8870(13)
Si1 C14 1.8890(14)
Si1 C15 1.8940(13)
Si2 N1 1.6648(10)
Si2 C18 1.8867(13)
Si2 C16 1.8886(13)
Si2 C17 1.8976(12)
O1 C1 1.4216(15)
O1 C12 1.4316(16)
O2 C2 1.4215(15)
O2 C3 1.4270(15)
O3 C5 1.4238(15)
O3 C4 1.4250(14)
O4 C7 1.4221(14)
O4 C6 1.4254(15)
O5 C9 1.4211(14)
O5 C8 1.4272(14)
O6 C10 1.4213(15)
O6 C11 1.4304(15)
C1 C2 1.5034(19)
C3 C4 1.4984(19)
C5 C6 1.5103(18)
C7 C8 1.5002(18)
C9 C10 1.4966(18)
C11 C12 1.5072(19)

loop_
_geom_torsion_atom_site_label_1
_geom_torsion_atom_site_label_2
_geom_torsion_atom_site_label_3
_geom_torsion_atom_site_label_4
_geom_torsion
O3 K1 Si1 N1 117.97(5)
O4 K1 Si1 N1 66.45(5)
O1 K1 Si1 N1 -133.36(5)
O6 K1 Si1 N1 -76.42(5)
O2 K1 Si1 N1 167.55(5)
O5 K1 Si1 N1 8.85(6)
O3 K1 Si1 C13 -81.39(5)
N1 K1 Si1 C13 160.64(7)
O4 K1 Si1 C13 -132.91(6)
O1 K1 Si1 C13 27.27(5)
O6 K1 Si1 C13 84.21(6)
O2 K1 Si1 C13 -31.81(5)
O5 K1 Si1 C13 169.49(6)
O3 K1 Si1 C14 16.25(5)
N1 K1 Si1 C14 -101.73(7)
O4 K1 Si1 C14 -35.27(5)
O1 K1 Si1 C14 124.91(5)
O6 K1 Si1 C14 -178.15(5)
O2 K1 Si1 C14 65.83(5)
O5 K1 Si1 C14 -92.87(6)
O3 K1 Si1 C15 -169.18(8)
N1 K1 Si1 C15 72.85(9)
O4 K1 Si1 C15 139.30(8)
O1 K1 Si1 C15 -60.51(8)
O6 K1 Si1 C15 -3.57(8)
O2 K1 Si1 C15 -119.60(8)
O5 K1 Si1 C15 81.70(9)
O3 K1 Si2 N1 -74.14(6)
O4 K1 Si2 N1 -133.80(6)
O1 K1 Si2 N1 47.33(6)
O6 K1 Si2 N1 112.39(6)
O2 K1 Si2 N1 -48.45(6)
O5 K1 Si2 N1 172.07(5)
O3 K1 Si2 C18 117.55(5)
N1 K1 Si2 C18 -168.32(7)
O4 K1 Si2 C18 57.89(5)
O1 K1 Si2 C18 -120.99(6)
O6 K1 Si2 C18 -55.92(5)
O2 K1 Si2 C18 143.23(6)
O5 K1 Si2 C18 3.75(5)
O3 K1 Si2 C16 21.81(6)
N1 K1 Si2 C16 95.95(8)
O4 K1 Si2 C16 -37.85(6)
O1 K1 Si2 C16 143.28(6)
O6 K1 Si2 C16 -151.66(6)
O2 K1 Si2 C16 47.49(7)
O5 K1 Si2 C16 -91.99(6)
O3 K1 Si2 C17 -149.35(7)
N1 K1 Si2 C17 -75.22(8)
O4 K1 Si2 C17 150.99(7)
O1 K1 Si2 C17 -27.89(7)
O6 K1 Si2 C17 37.18(7)
O2 K1 Si2 C17 -123.67(7)
O5 K1 Si2 C17 96.85(7)
O3 K1 O1 C1 -58.24(8)
N1 K1 O1 C1 -155.19(7)
O4 K1 O1 C1 8.56(10)
O6 K1 O1 C1 97.40(8)
O2 K1 O1 C1 -30.60(7)
O5 K1 O1 C1 62.84(8)
O3 K1 O1 C12 173.18(7)
N1 K1 O1 C12 76.23(8)
O4 K1 O1 C12 -120.02(8)
O6 K1 O1 C12 -31.17(7)
O2 K1 O1 C12 -159.17(8)
O5 K1 O1 C12 -65.73(8)
O3 K1 O2 C2 144.26(8)
N1 K1 O2 C2 90.93(8)
O4 K1 O2 C2 -164.58(8)
O1 K1 O2 C2 -4.80(7)
O6 K1 O2 C2 -48.03(8)
O5 K1 O2 C2 -106.55(8)
O3 K1 O2 C3 12.41(7)
N1 K1 O2 C3 -40.92(9)
O4 K1 O2 C3 63.57(8)
O1 K1 O2 C3 -136.65(8)
O6 K1 O2 C3 -179.88(8)
O5 K1 O2 C3 121.60(8)
N1 K1 O3 C5 -63.51(7)
O4 K1 O3 C5 36.56(6)
O1 K1 O3 C5 -178.50(6)
O6 K1 O3 C5 123.58(8)
O2 K1 O3 C5 153.79(7)
O5 K1 O3 C5 64.30(7)
N1 K1 O3 C4 166.01(8)
O4 K1 O3 C4 -93.92(8)
O1 K1 O3 C4 51.02(9)
O6 K1 O3 C4 -6.90(12)
O2 K1 O3 C4 23.31(8)
O5 K1 O3 C4 -66.18(8)
O3 K1 O4 C7 135.35(9)
N1 K1 O4 C7 -141.38(8)
O1 K1 O4 C7 53.55(10)
O6 K1 O4 C7 -17.31(9)
O2 K1 O4 C7 86.15(8)
O5 K1 O4 C7 -13.98(8)
O3 K1 O4 C6 -9.79(7)
N1 K1 O4 C6 73.48(8)
O1 K1 O4 C6 -91.58(9)
O6 K1 O4 C6 -162.44(8)
O2 K1 O4 C6 -58.98(8)
O5 K1 O4 C6 -159.11(9)
O3 K1 O5 C9 -171.30(7)
N1 K1 O5 C9 -67.29(7)
O4 K1 O5 C9 -142.58(7)
O1 K1 O5 C9 69.01(7)
O6 K1 O5 C9 33.84(7)
O2 K1 O5 C9 128.88(7)
O3 K1 O5 C8 -49.24(8)
N1 K1 O5 C8 54.76(8)
O4 K1 O5 C8 -20.52(7)
O1 K1 O5 C8 -168.94(7)
O6 K1 O5 C8 155.90(8)
O2 K1 O5 C8 -109.06(7)
O3 K1 O6 C10 -73.48(11)
N1 K1 O6 C10 114.44(8)
O4 K1 O6 C10 0.88(9)
O1 K1 O6 C10 -142.07(9)
O2 K1 O6 C10 -99.17(8)
O5 K1 O6 C10 -2.47(8)
O3 K1 O6 C11 71.78(11)
N1 K1 O6 C11 -100.29(9)
O4 K1 O6 C11 146.14(9)
O1 K1 O6 C11 3.19(8)
O2 K1 O6 C11 46.09(9)
O5 K1 O6 C11 142.80(9)
C12 O1 C1 C2 -169.41(10)
K1 O1 C1 C2 64.64(10)
C3 O2 C2 C1 169.84(10)
K1 O2 C2 C1 37.14(11)
O1 C1 C2 O2 -68.34(12)
C2 O2 C3 C4 -176.73(10)
K1 O2 C3 C4 -43.46(11)
C5 O3 C4 C3 177.77(10)
K1 O3 C4 C3 -55.65(12)
O2 C3 C4 O3 63.93(13)
C4 O3 C5 C6 65.85(13)
K1 O3 C5 C6 -67.30(10)
C4 O3 C5 K1 133.15(10)
N1 K1 C5 O3 113.79(7)
O4 K1 C5 O3 -130.73(8)
O1 K1 C5 O3 1.94(8)
O6 K1 C5 O3 -113.74(9)
O2 K1 C5 O3 -22.40(6)
O5 K1 C5 O3 -121.83(7)
O3 K1 C5 C6 121.96(11)
N1 K1 C5 C6 -124.25(8)
O4 K1 C5 C6 -8.77(6)
O1 K1 C5 C6 123.90(7)
O6 K1 C5 C6 8.21(12)
O2 K1 C5 C6 99.56(7)
O5 K1 C5 C6 0.12(7)
C7 O4 C6 C5 -165.19(10)
K1 O4 C6 C5 -17.37(12)
O3 C5 C6 O4 57.98(13)
K1 C5 C6 O4 12.56(9)
C6 O4 C7 C8 -168.03(10)
K1 O4 C7 C8 45.16(11)
C9 O5 C8 C7 170.93(10)
K1 O5 C8 C7 51.35(10)
O4 C7 C8 O5 -63.54(12)
C8 O5 C9 C10 171.30(10)
K1 O5 C9 C10 -65.73(10)
C11 O6 C10 C9 -176.05(10)
K1 O6 C10 C9 -27.80(13)
O5 C9 C10 O6 64.36(13)
C10 O6 C11 C12 171.61(11)
K1 O6 C11 C12 23.37(14)
C1 O1 C12 C11 -65.19(14)
K1 O1 C12 C11 61.49(12)
O6 C11 C12 O1 -56.88(15)
N1 Si1 C13 K1 14.36(5)
C14 Si1 C13 K1 -110.94(5)
C15 Si1 C13 K1 139.14(5)
O3 K1 C13 Si1 89.89(5)
N1 K1 C13 Si1 -9.93(4)
O4 K1 C13 Si1 60.53(6)
O1 K1 C13 Si1 -151.25(6)
O6 K1 C13 Si1 -114.20(5)
O2 K1 C13 Si1 149.21(5)
O5 K1 C13 Si1 -102.4(3)
C18 Si2 N1 Si1 173.38(8)
C16 Si2 N1 Si1 55.08(10)
C17 Si2 N1 Si1 -67.27(9)
K1 Si2 N1 Si1 161.58(11)
C18 Si2 N1 K1 11.80(7)
C16 Si2 N1 K1 -106.50(7)
C17 Si2 N1 K1 131.15(6)
C13 Si1 N1 Si2 178.24(8)
C14 Si1 N1 Si2 -62.27(10)
C15 Si1 N1 Si2 59.34(10)
K1 Si1 N1 Si2 -162.48(11)
C13 Si1 N1 K1 -19.28(7)
C14 Si1 N1 K1 100.21(6)
C15 Si1 N1 K1 -138.18(6)
O3 K1 N1 Si2 106.33(5)
O4 K1 N1 Si2 46.14(5)
O1 K1 N1 Si2 -142.73(5)
O6 K1 N1 Si2 -76.97(6)
O2 K1 N1 Si2 149.25(4)
O5 K1 N1 Si2 -9.52(7)
O3 K1 N1 Si1 -58.80(5)
O4 K1 N1 Si1 -118.99(5)
O1 K1 N1 Si1 52.15(5)
O6 K1 N1 Si1 117.91(5)
O2 K1 N1 Si1 -15.88(7)
O5 K1 N1 Si1 -174.64(4)
